data_4026991
loop_
_publ_author_name
'Guang-Liang Fu'
'Hong-Yu Zhang'
'Yi-Qiao Yan'
'Cui-Hua Zhao'

_publ_section_title
;
 p-Quaterphenyls Laterally Substituted with a Dimesitylboryl Group: A
 Promising Class of Solid-State Blue Emitters
;
_journal_name_full 'Journal of Organic Chemistry'
_journal_page_first 1983
_journal_page_last 1990
_journal_paper_doi 10.1021/jo202574n
_journal_volume 77
_journal_year 2012
_chemical_formula_moiety 'C44 H43 B O2'
_chemical_formula_sum 'C44 H43 B O2'
_chemical_formula_weight 614.59
_chemical_name_systematic
;
 ?
;
_space_group_IT_number 2
_symmetry_cell_setting triclinic
_symmetry_space_group_name_Hall '-P 1'
_symmetry_space_group_name_H-M 'P -1'
_atom_sites_solution_hydrogens geom
_atom_sites_solution_primary direct
_atom_sites_solution_secondary difmap
_audit_creation_method SHELXL-97
_cell_angle_alpha 61.0011(9)
_cell_angle_beta 81.5729(11)
_cell_angle_gamma 75.0436(10)
_cell_formula_units_Z 2
_cell_length_a 8.4643(8)
_cell_length_b 15.5850(14)
_cell_length_c 15.6693(14)
_cell_measurement_reflns_used 4921
_cell_measurement_temperature 293(2)
_cell_measurement_theta_max 24.56
_cell_measurement_theta_min 2.49
_cell_volume 1746.1(3)
_computing_cell_refinement 'APEX2 Software Suite (Bruker,2005)'
_computing_data_collection 'APEX2 Software Suite (Bruker,2005)'
_computing_data_reduction 'APEX2 Software Suite (Bruker,2005)'
_computing_molecular_graphics 'SHELXTL (Bruker, 1997)'
_computing_publication_material 'WINGX (Farrugia,1999)'
_computing_structure_refinement 'SHELXL-97 (Sheldrick, 1997)'
_computing_structure_solution 'SIR97 (Altomare,1999)'
_diffrn_ambient_temperature 293(2)
_diffrn_measured_fraction_theta_full 0.981
_diffrn_measured_fraction_theta_max 0.981
_diffrn_measurement_device_type 'Bruker APEX2 CCD area-detector diffractometer'
_diffrn_measurement_method '\f and \w scans'
_diffrn_radiation_monochromator graphite
_diffrn_radiation_source 'fine-focus sealed tube'
_diffrn_radiation_type MoK\a
_diffrn_radiation_wavelength 0.71069
_diffrn_reflns_av_R_equivalents 0.0244
_diffrn_reflns_av_sigmaI/netI 0.0321
_diffrn_reflns_limit_h_max 10
_diffrn_reflns_limit_h_min -10
_diffrn_reflns_limit_k_max 20
_diffrn_reflns_limit_k_min -20
_diffrn_reflns_limit_l_max 20
_diffrn_reflns_limit_l_min -20
_diffrn_reflns_number 20264
_diffrn_reflns_theta_full 27.48
_diffrn_reflns_theta_max 27.48
_diffrn_reflns_theta_min 1.53
_diffrn_standards_number 0
_exptl_absorpt_coefficient_mu 0.069
_exptl_absorpt_correction_T_max 0.9870
_exptl_absorpt_correction_T_min 0.9829
_exptl_absorpt_correction_type multi-scan
_exptl_absorpt_process_details 'APEX2 Software Suite (Bruker,2005)'
_exptl_crystal_colour colourless
_exptl_crystal_density_diffrn 1.169
_exptl_crystal_description prism
_exptl_crystal_F_000 656
_exptl_crystal_size_max 0.25
_exptl_crystal_size_mid 0.23
_exptl_crystal_size_min 0.19
_refine_diff_density_max 0.820
_refine_diff_density_min -0.401
_refine_diff_density_rms 0.044
_refine_ls_extinction_method none
_refine_ls_goodness_of_fit_ref 1.085
_refine_ls_hydrogen_treatment constr
_refine_ls_matrix_type full
_refine_ls_number_parameters 432
_refine_ls_number_reflns 7859
_refine_ls_number_restraints 1
_refine_ls_restrained_S_all 1.085
_refine_ls_R_factor_all 0.0951
_refine_ls_R_factor_gt 0.0608
_refine_ls_shift/su_max 0.003
_refine_ls_shift/su_mean 0.000
_refine_ls_structure_factor_coef Fsqd
_refine_ls_weighting_details 'calc w=1/[\s^2^(Fo^2^)+(0.1000P)^2^+0.2912P] where P=(Fo^2^+2Fc^2^)/3'
_refine_ls_weighting_scheme calc
_refine_ls_wR_factor_gt 0.1769
_refine_ls_wR_factor_ref 0.2025
_reflns_number_gt 4949
_reflns_number_total 7859
_reflns_threshold_expression >2sigma(I)
_cod_data_source_file jo202574n_si_002.cif
_cod_data_source_block hyfuguangliang01
_cod_original_sg_symbol_H-M 'P -1 '
_cod_database_code 4026991

loop_
_symmetry_equiv_pos_as_xyz
'x, y, z'
'-x, -y, -z'

loop_
_atom_site_label
_atom_site_type_symbol
_atom_site_fract_x
_atom_site_fract_y
_atom_site_fract_z
_atom_site_U_iso_or_equiv
_atom_site_adp_type
_atom_site_occupancy
_atom_site_symmetry_multiplicity
_atom_site_calc_flag
_atom_site_refinement_flags
B1 B 0.8891(3) 0.29721(16) 0.87144(17) 0.0432(5) Uani 1 1 d .
C1 C 0.3692(4) 0.3218(2) 1.4651(2) 0.0877(8) Uani 1 1 d .
H1A H 0.2787 0.3571 1.4219 0.131 Uiso 1 1 calc R
H1B H 0.3652 0.3512 1.5070 0.131 Uiso 1 1 calc R
H1C H 0.3631 0.2525 1.5039 0.131 Uiso 1 1 calc R
C2 C 0.5430(3) 0.29373(17) 1.34262(16) 0.0573(5) Uani 1 1 d .
C3 C 0.6858(3) 0.30763(18) 1.28760(16) 0.0613(6) Uani 1 1 d .
H3 H 0.7557 0.3390 1.2975 0.074 Uiso 1 1 calc R
C4 C 0.7252(3) 0.27532(16) 1.21827(15) 0.0533(5) Uani 1 1 d .
H4 H 0.8218 0.2856 1.1816 0.064 Uiso 1 1 calc R
C5 C 0.6245(2) 0.22758(14) 1.20130(14) 0.0451(4) Uani 1 1 d .
C6 C 0.4818(3) 0.21386(17) 1.25844(15) 0.0557(5) Uani 1 1 d .
H6 H 0.4114 0.1824 1.2490 0.067 Uiso 1 1 calc R
C7 C 0.4416(3) 0.24576(17) 1.32893(16) 0.0593(6) Uani 1 1 d .
H7 H 0.3463 0.2347 1.3668 0.071 Uiso 1 1 calc R
C8 C 0.6642(2) 0.19689(14) 1.12317(14) 0.0435(4) Uani 1 1 d .
C9 C 0.7553(2) 0.24816(14) 1.04017(14) 0.0441(4) Uani 1 1 d .
H9 H 0.7960 0.2996 1.0371 0.053 Uiso 1 1 calc R
C10 C 0.7895(2) 0.22750(13) 0.96124(13) 0.0417(4) Uani 1 1 d .
C11 C 0.7274(2) 0.14852(14) 0.96751(15) 0.0455(4) Uani 1 1 d .
C12 C 0.6409(2) 0.09483(15) 1.05187(15) 0.0521(5) Uani 1 1 d .
H12 H 0.6031 0.0415 1.0570 0.063 Uiso 1 1 calc R
C13 C 0.6098(2) 0.11791(15) 1.12733(15) 0.0506(5) Uani 1 1 d .
H13 H 0.5513 0.0803 1.1823 0.061 Uiso 1 1 calc R
C14 C 0.7506(2) 0.11907(14) 0.88866(15) 0.0466(5) Uani 1 1 d .
C15 C 0.9029(2) 0.07904(16) 0.86170(17) 0.0534(5) Uani 1 1 d .
H15 H 0.9955 0.0741 0.8906 0.064 Uiso 1 1 calc R
C16 C 0.9200(3) 0.04633(16) 0.79287(16) 0.0547(5) Uani 1 1 d .
H16 H 1.0239 0.0187 0.7770 0.066 Uiso 1 1 calc R
C17 C 0.7853(3) 0.05376(15) 0.74656(15) 0.0508(5) Uani 1 1 d .
C18 C 0.6324(3) 0.09584(17) 0.77240(17) 0.0567(5) Uani 1 1 d .
H18 H 0.5401 0.1032 0.7417 0.068 Uiso 1 1 calc R
C19 C 0.6151(3) 0.12678(17) 0.84253(17) 0.0565(5) Uani 1 1 d .
H19 H 0.5111 0.1533 0.8594 0.068 Uiso 1 1 calc R
C20 C 0.8004(3) 0.01428(16) 0.67575(16) 0.0528(5) Uani 1 1 d .
C21 C 0.7171(4) 0.06688(19) 0.58979(19) 0.0749(7) Uani 1 1 d .
H21 H 0.6520 0.1303 0.5743 0.090 Uiso 1 1 calc R
C22 C 0.7272(4) 0.0281(2) 0.52562(19) 0.0779(7) Uani 1 1 d .
H22 H 0.6688 0.0652 0.4683 0.094 Uiso 1 1 calc R
C23 C 0.8226(3) -0.06416(19) 0.54643(18) 0.0624(6) Uani 1 1 d .
C24 C 0.9098(3) -0.1173(2) 0.6306(2) 0.0736(7) Uani 1 1 d .
H24 H 0.9768 -0.1800 0.6447 0.088 Uiso 1 1 calc R
C25 C 0.8988(3) -0.07847(19) 0.69442(19) 0.0683(6) Uani 1 1 d .
H25 H 0.9589 -0.1155 0.7511 0.082 Uiso 1 1 calc R
C26 C 0.7538(5) -0.0548(3) 0.3997(2) 0.1150(12) Uani 1 1 d U
H26A H 0.6380 -0.0457 0.4130 0.173 Uiso 1 1 calc R
H26B H 0.7844 -0.0915 0.3630 0.173 Uiso 1 1 calc R
H26C H 0.7822 0.0096 0.3626 0.173 Uiso 1 1 calc R
C27 C 1.1736(3) 0.16465(16) 1.00600(18) 0.0653(6) Uani 1 1 d .
H27A H 1.2637 0.1346 1.0494 0.098 Uiso 1 1 calc R
H27B H 1.2005 0.1469 0.9541 0.098 Uiso 1 1 calc R
H27C H 1.0783 0.1407 1.0414 0.098 Uiso 1 1 calc R
C28 C 1.1397(2) 0.27730(14) 0.96392(14) 0.0468(5) Uani 1 1 d .
C29 C 1.0126(2) 0.34095(13) 0.89788(13) 0.0420(4) Uani 1 1 d .
C30 C 0.9951(2) 0.44552(15) 0.85945(15) 0.0485(5) Uani 1 1 d .
C31 C 0.8660(3) 0.52019(17) 0.7877(2) 0.0732(7) Uani 1 1 d .
H31A H 0.8691 0.5868 0.7740 0.110 Uiso 1 1 calc R
H31B H 0.7605 0.5068 0.8147 0.110 Uiso 1 1 calc R
H31C H 0.8859 0.5148 0.7284 0.110 Uiso 1 1 calc R
C32 C 1.0982(3) 0.48129(16) 0.88980(17) 0.0578(5) Uani 1 1 d .
H32 H 1.0828 0.5503 0.8656 0.069 Uiso 1 1 calc R
C33 C 1.2224(3) 0.41911(16) 0.95417(16) 0.0557(5) Uani 1 1 d .
C34 C 1.3349(3) 0.4604(2) 0.9841(2) 0.0802(8) Uani 1 1 d .
H34A H 1.4137 0.4854 0.9325 0.120 Uiso 1 1 calc R
H34B H 1.3905 0.4080 1.0421 0.120 Uiso 1 1 calc R
H34C H 1.2719 0.5140 0.9968 0.120 Uiso 1 1 calc R
C35 C 1.2423(3) 0.31718(16) 0.98973(16) 0.0536(5) Uani 1 1 d .
H35 H 1.3268 0.2738 1.0322 0.064 Uiso 1 1 calc R
C36 C 0.5541(3) 0.38981(19) 0.77780(18) 0.0670(6) Uani 1 1 d .
H36A H 0.5029 0.4600 0.7461 0.101 Uiso 1 1 calc R
H36B H 0.5825 0.3705 0.8428 0.101 Uiso 1 1 calc R
H36C H 0.4798 0.3511 0.7808 0.101 Uiso 1 1 calc R
C37 C 0.7069(2) 0.37071(16) 0.72087(15) 0.0532(5) Uani 1 1 d .
C38 C 0.8623(2) 0.32733(15) 0.76320(14) 0.0467(5) Uani 1 1 d .
C39 C 0.9977(3) 0.31607(19) 0.70181(16) 0.0609(6) Uani 1 1 d .
C40 C 1.1688(3) 0.2681(3) 0.7393(2) 0.0849(8) Uani 1 1 d .
H40A H 1.2419 0.2643 0.6877 0.127 Uiso 1 1 calc R
H40B H 1.1713 0.2017 0.7922 0.127 Uiso 1 1 calc R
H40C H 1.2025 0.3078 0.7619 0.127 Uiso 1 1 calc R
C41 C 0.9733(3) 0.3466(3) 0.6050(2) 0.0869(9) Uani 1 1 d .
H41 H 1.0634 0.3376 0.5661 0.104 Uiso 1 1 calc R
C42 C 0.8211(4) 0.3899(3) 0.56356(19) 0.0875(9) Uani 1 1 d .
C43 C 0.8025(5) 0.4252(4) 0.4561(2) 0.1487(19) Uani 1 1 d .
H43A H 0.6997 0.4720 0.4348 0.223 Uiso 1 1 calc R
H43B H 0.8058 0.3685 0.4464 0.223 Uiso 1 1 calc R
H43C H 0.8901 0.4573 0.4191 0.223 Uiso 1 1 calc R
C44 C 0.6905(3) 0.4010(2) 0.62283(18) 0.0727(7) Uani 1 1 d .
H44 H 0.5868 0.4299 0.5965 0.087 Uiso 1 1 calc R
O1 O 0.5169(2) 0.32841(15) 1.40996(13) 0.0845(6) Uani 1 1 d .
O2 O 0.8367(2) -0.10849(15) 0.48764(14) 0.0845(5) Uani 1 1 d U

loop_
_atom_site_aniso_label
_atom_site_aniso_U_11
_atom_site_aniso_U_22
_atom_site_aniso_U_33
_atom_site_aniso_U_23
_atom_site_aniso_U_13
_atom_site_aniso_U_12
B1 0.0376(10) 0.0414(11) 0.0535(12) -0.0254(10) 0.0026(9) -0.0089(8)
C1 0.094(2) 0.103(2) 0.0717(17) -0.0503(16) 0.0284(15) -0.0271(17)
C2 0.0629(13) 0.0589(13) 0.0517(12) -0.0296(10) 0.0070(10) -0.0125(10)
C3 0.0620(13) 0.0734(15) 0.0654(14) -0.0425(12) 0.0085(11) -0.0262(11)
C4 0.0481(11) 0.0639(13) 0.0559(12) -0.0326(11) 0.0086(9) -0.0207(10)
C5 0.0430(10) 0.0444(10) 0.0434(10) -0.0165(8) 0.0003(8) -0.0113(8)
C6 0.0501(11) 0.0653(13) 0.0561(12) -0.0290(11) 0.0065(9) -0.0226(10)
C7 0.0527(12) 0.0692(14) 0.0547(12) -0.0289(11) 0.0135(10) -0.0194(11)
C8 0.0381(9) 0.0442(10) 0.0489(11) -0.0215(9) 0.0000(8) -0.0115(8)
C9 0.0434(10) 0.0438(10) 0.0500(11) -0.0227(9) 0.0016(8) -0.0172(8)
C10 0.0392(9) 0.0418(10) 0.0486(10) -0.0225(8) 0.0014(8) -0.0143(8)
C11 0.0387(9) 0.0444(10) 0.0589(12) -0.0268(9) -0.0011(8) -0.0127(8)
C12 0.0525(11) 0.0467(11) 0.0642(13) -0.0269(10) 0.0053(10) -0.0239(9)
C13 0.0505(11) 0.0483(11) 0.0532(12) -0.0202(9) 0.0062(9) -0.0223(9)
C14 0.0460(10) 0.0438(10) 0.0588(12) -0.0278(9) 0.0016(9) -0.0173(8)
C15 0.0434(11) 0.0571(12) 0.0727(14) -0.0381(11) -0.0019(10) -0.0151(9)
C16 0.0462(11) 0.0573(12) 0.0718(14) -0.0393(11) 0.0041(10) -0.0132(9)
C17 0.0536(12) 0.0437(10) 0.0597(12) -0.0259(9) 0.0003(9) -0.0151(9)
C18 0.0475(11) 0.0597(13) 0.0738(14) -0.0381(11) -0.0092(10) -0.0104(10)
C19 0.0444(11) 0.0633(13) 0.0752(15) -0.0429(12) -0.0015(10) -0.0112(9)
C20 0.0536(12) 0.0529(12) 0.0587(12) -0.0299(10) 0.0017(10) -0.0162(9)
C21 0.0947(19) 0.0614(14) 0.0666(15) -0.0329(13) -0.0167(14) 0.0006(13)
C22 0.096(2) 0.0775(17) 0.0619(15) -0.0356(14) -0.0135(14) -0.0092(15)
C23 0.0666(14) 0.0742(15) 0.0659(14) -0.0447(13) 0.0108(12) -0.0284(12)
C24 0.0760(16) 0.0693(15) 0.0908(19) -0.0528(15) -0.0113(14) -0.0034(13)
C25 0.0695(15) 0.0661(15) 0.0792(16) -0.0435(13) -0.0175(12) -0.0024(12)
C26 0.145(3) 0.152(3) 0.0744(17) -0.0583(19) 0.0083(15) -0.068(3)
C27 0.0605(13) 0.0480(12) 0.0826(16) -0.0224(11) -0.0175(12) -0.0122(10)
C28 0.0469(10) 0.0445(10) 0.0506(11) -0.0206(9) -0.0010(8) -0.0158(8)
C29 0.0417(9) 0.0429(10) 0.0436(10) -0.0199(8) 0.0044(8) -0.0166(8)
C30 0.0476(11) 0.0457(10) 0.0518(11) -0.0195(9) -0.0017(9) -0.0159(8)
C31 0.0780(16) 0.0483(12) 0.0875(18) -0.0231(12) -0.0239(14) -0.0103(11)
C32 0.0602(13) 0.0451(11) 0.0748(14) -0.0283(11) -0.0028(11) -0.0208(10)
C33 0.0522(12) 0.0597(13) 0.0700(14) -0.0378(11) 0.0001(10) -0.0215(10)
C34 0.0748(17) 0.0793(17) 0.111(2) -0.0537(16) -0.0179(15) -0.0273(14)
C35 0.0478(11) 0.0558(12) 0.0593(12) -0.0257(10) -0.0090(9) -0.0130(9)
C36 0.0463(12) 0.0760(16) 0.0723(15) -0.0319(13) -0.0024(10) -0.0081(11)
C37 0.0487(11) 0.0607(12) 0.0571(12) -0.0290(10) 0.0005(9) -0.0210(10)
C38 0.0437(10) 0.0533(11) 0.0511(11) -0.0278(9) 0.0045(8) -0.0193(9)
C39 0.0488(12) 0.0899(17) 0.0583(13) -0.0433(12) 0.0094(10) -0.0262(11)
C40 0.0489(13) 0.133(3) 0.0828(18) -0.0645(18) 0.0134(12) -0.0145(15)
C41 0.0672(16) 0.153(3) 0.0695(16) -0.0709(19) 0.0184(13) -0.0417(17)
C42 0.0779(18) 0.149(3) 0.0587(15) -0.0577(17) 0.0067(13) -0.0482(18)
C43 0.115(3) 0.287(6) 0.074(2) -0.095(3) 0.002(2) -0.073(3)
C44 0.0641(15) 0.100(2) 0.0616(14) -0.0351(14) -0.0110(12) -0.0302(14)
O1 0.0916(13) 0.1084(14) 0.0811(12) -0.0657(11) 0.0307(10) -0.0399(11)
O2 0.0961(13) 0.1036(14) 0.0851(12) -0.0652(11) 0.0095(10) -0.0342(11)

loop_
_atom_type_symbol
_atom_type_description
_atom_type_scat_dispersion_real
_atom_type_scat_dispersion_imag
_atom_type_scat_source
C C 0.0033 0.0016 'International Tables Vol C Tables 4.2.6.8 and 6.1.1.4'
H H 0.0000 0.0000 'International Tables Vol C Tables 4.2.6.8 and 6.1.1.4'
B B 0.0013 0.0007 'International Tables Vol C Tables 4.2.6.8 and 6.1.1.4'
O O 0.0106 0.0060 'International Tables Vol C Tables 4.2.6.8 and 6.1.1.4'

loop_
_geom_angle_atom_site_label_1
_geom_angle_atom_site_label_2
_geom_angle_atom_site_label_3
_geom_angle
C38 B1 C29 121.08(16)
C38 B1 C10 123.57(16)
C29 B1 C10 115.25(17)
O1 C1 H1A 109.5
O1 C1 H1B 109.5
H1A C1 H1B 109.5
O1 C1 H1C 109.5
H1A C1 H1C 109.5
H1B C1 H1C 109.5
O1 C2 C7 125.2(2)
O1 C2 C3 115.2(2)
C7 C2 C3 119.6(2)
C4 C3 C2 120.3(2)
C4 C3 H3 119.8
C2 C3 H3 119.8
C3 C4 C5 121.78(19)
C3 C4 H4 119.1
C5 C4 H4 119.1
C4 C5 C6 116.66(18)
C4 C5 C8 121.49(17)
C6 C5 C8 121.80(17)
C7 C6 C5 121.91(19)
C7 C6 H6 119.0
C5 C6 H6 119.0
C2 C7 C6 119.69(19)
C2 C7 H7 120.2
C6 C7 H7 120.2
C13 C8 C9 116.56(17)
C13 C8 C5 122.34(17)
C9 C8 C5 121.08(16)
C8 C9 C10 124.41(16)
C8 C9 H9 117.8
C10 C9 H9 117.8
C9 C10 C11 116.96(16)
C9 C10 B1 116.90(15)
C11 C10 B1 126.11(17)
C12 C11 C10 118.79(18)
C12 C11 C14 117.96(16)
C10 C11 C14 123.26(17)
C13 C12 C11 122.24(17)
C13 C12 H12 118.9
C11 C12 H12 118.9
C12 C13 C8 120.99(18)
C12 C13 H13 119.5
C8 C13 H13 119.5
C15 C14 C19 117.71(18)
C15 C14 C11 122.37(17)
C19 C14 C11 119.84(17)
C16 C15 C14 121.21(18)
C16 C15 H15 119.4
C14 C15 H15 119.4
C15 C16 C17 121.38(19)
C15 C16 H16 119.3
C17 C16 H16 119.3
C16 C17 C18 117.34(19)
C16 C17 C20 122.14(18)
C18 C17 C20 120.45(18)
C19 C18 C17 121.23(19)
C19 C18 H18 119.4
C17 C18 H18 119.4
C18 C19 C14 121.10(19)
C18 C19 H19 119.4
C14 C19 H19 119.4
C21 C20 C25 117.0(2)
C21 C20 C17 122.2(2)
C25 C20 C17 120.8(2)
C20 C21 C22 121.9(2)
C20 C21 H21 119.0
C22 C21 H21 119.0
C23 C22 C21 120.0(2)
C23 C22 H22 120.0
C21 C22 H22 120.0
C22 C23 C24 119.3(2)
C22 C23 O2 123.5(2)
C24 C23 O2 117.2(2)
C23 C24 C25 120.4(2)
C23 C24 H24 119.8
C25 C24 H24 119.8
C24 C25 C20 121.3(2)
C24 C25 H25 119.3
C20 C25 H25 119.3
O2 C26 H26A 109.5
O2 C26 H26B 109.5
H26A C26 H26B 109.5
O2 C26 H26C 109.5
H26A C26 H26C 109.5
H26B C26 H26C 109.5
C28 C27 H27A 109.5
C28 C27 H27B 109.5
H27A C27 H27B 109.5
C28 C27 H27C 109.5
H27A C27 H27C 109.5
H27B C27 H27C 109.5
C35 C28 C29 120.65(18)
C35 C28 C27 117.50(18)
C29 C28 C27 121.81(17)
C30 C29 C28 117.47(16)
C30 C29 B1 120.98(17)
C28 C29 B1 121.49(16)
C32 C30 C29 119.50(19)
C32 C30 C31 118.40(19)
C29 C30 C31 122.09(18)
C30 C31 H31A 109.5
C30 C31 H31B 109.5
H31A C31 H31B 109.5
C30 C31 H31C 109.5
H31A C31 H31C 109.5
H31B C31 H31C 109.5
C33 C32 C30 122.97(19)
C33 C32 H32 118.5
C30 C32 H32 118.5
C35 C33 C32 117.58(18)
C35 C33 C34 120.7(2)
C32 C33 C34 121.7(2)
C33 C34 H34A 109.5
C33 C34 H34B 109.5
H34A C34 H34B 109.5
C33 C34 H34C 109.5
H34A C34 H34C 109.5
H34B C34 H34C 109.5
C33 C35 C28 121.79(19)
C33 C35 H35 119.1
C28 C35 H35 119.1
C37 C36 H36A 109.5
C37 C36 H36B 109.5
H36A C36 H36B 109.5
C37 C36 H36C 109.5
H36A C36 H36C 109.5
H36B C36 H36C 109.5
C44 C37 C38 120.4(2)
C44 C37 C36 117.4(2)
C38 C37 C36 122.20(19)
C37 C38 C39 117.21(19)
C37 C38 B1 122.54(17)
C39 C38 B1 120.18(18)
C41 C39 C38 119.7(2)
C41 C39 C40 118.2(2)
C38 C39 C40 122.1(2)
C39 C40 H40A 109.5
C39 C40 H40B 109.5
H40A C40 H40B 109.5
C39 C40 H40C 109.5
H40A C40 H40C 109.5
H40B C40 H40C 109.5
C42 C41 C39 122.9(2)
C42 C41 H41 118.5
C39 C41 H41 118.5
C44 C42 C41 117.3(2)
C44 C42 C43 122.0(3)
C41 C42 C43 120.6(3)
C42 C43 H43A 109.5
C42 C43 H43B 109.5
H43A C43 H43B 109.5
C42 C43 H43C 109.5
H43A C43 H43C 109.5
H43B C43 H43C 109.5
C42 C44 C37 122.4(2)
C42 C44 H44 118.8
C37 C44 H44 118.8
C2 O1 C1 118.3(2)
C23 O2 C26 118.6(3)

loop_
_geom_bond_atom_site_label_1
_geom_bond_atom_site_label_2
_geom_bond_distance
B1 C38 1.560(3)
B1 C29 1.580(3)
B1 C10 1.585(3)
C1 O1 1.408(3)
C1 H1A 0.9600
C1 H1B 0.9600
C1 H1C 0.9600
C2 O1 1.370(3)
C2 C7 1.372(3)
C2 C3 1.378(3)
C3 C4 1.372(3)
C3 H3 0.9300
C4 C5 1.391(3)
C4 H4 0.9300
C5 C6 1.392(3)
C5 C8 1.485(3)
C6 C7 1.385(3)
C6 H6 0.9300
C7 H7 0.9300
C8 C13 1.392(3)
C8 C9 1.393(3)
C9 C10 1.397(3)
C9 H9 0.9300
C10 C11 1.415(2)
C11 C12 1.394(3)
C11 C14 1.486(3)
C12 C13 1.367(3)
C12 H12 0.9300
C13 H13 0.9300
C14 C15 1.382(3)
C14 C19 1.393(3)
C15 C16 1.376(3)
C15 H15 0.9300
C16 C17 1.390(3)
C16 H16 0.9300
C17 C18 1.391(3)
C17 C20 1.485(3)
C18 C19 1.375(3)
C18 H18 0.9300
C19 H19 0.9300
C20 C21 1.376(3)
C20 C25 1.382(3)
C21 C22 1.386(3)
C21 H21 0.9300
C22 C23 1.360(4)
C22 H22 0.9300
C23 C24 1.371(4)
C23 O2 1.372(3)
C24 C25 1.381(3)
C24 H24 0.9300
C25 H25 0.9300
C26 O2 1.398(4)
C26 H26A 0.9600
C26 H26B 0.9600
C26 H26C 0.9600
C27 C28 1.507(3)
C27 H27A 0.9600
C27 H27B 0.9600
C27 H27C 0.9600
C28 C35 1.389(3)
C28 C29 1.411(3)
C29 C30 1.411(3)
C30 C32 1.389(3)
C30 C31 1.499(3)
C31 H31A 0.9600
C31 H31B 0.9600
C31 H31C 0.9600
C32 C33 1.378(3)
C32 H32 0.9300
C33 C35 1.376(3)
C33 C34 1.510(3)
C34 H34A 0.9600
C34 H34B 0.9600
C34 H34C 0.9600
C35 H35 0.9300
C36 C37 1.509(3)
C36 H36A 0.9600
C36 H36B 0.9600
C36 H36C 0.9600
C37 C44 1.388(3)
C37 C38 1.411(3)
C38 C39 1.417(3)
C39 C41 1.382(3)
C39 C40 1.505(3)
C40 H40A 0.9600
C40 H40B 0.9600
C40 H40C 0.9600
C41 C42 1.381(4)
C41 H41 0.9300
C42 C44 1.368(4)
C42 C43 1.516(4)
C43 H43A 0.9600
C43 H43B 0.9600
C43 H43C 0.9600
C44 H44 0.9300

loop_
_geom_torsion_atom_site_label_1
_geom_torsion_atom_site_label_2
_geom_torsion_atom_site_label_3
_geom_torsion_atom_site_label_4
_geom_torsion
O1 C2 C3 C4 179.6(2)
C7 C2 C3 C4 1.1(4)
C2 C3 C4 C5 -0.3(3)
C3 C4 C5 C6 -0.2(3)
C3 C4 C5 C8 177.24(19)
C4 C5 C6 C7 -0.2(3)
C8 C5 C6 C7 -177.59(19)
O1 C2 C7 C6 -179.8(2)
C3 C2 C7 C6 -1.5(3)
C5 C6 C7 C2 1.0(3)
C4 C5 C8 C13 154.0(2)
C6 C5 C8 C13 -28.7(3)
C4 C5 C8 C9 -27.7(3)
C6 C5 C8 C9 149.6(2)
C13 C8 C9 C10 2.2(3)
C5 C8 C9 C10 -176.19(17)
C8 C9 C10 C11 -0.4(3)
C8 C9 C10 B1 177.54(18)
C38 B1 C10 C9 -145.98(19)
C29 B1 C10 C9 30.4(2)
C38 B1 C10 C11 31.7(3)
C29 B1 C10 C11 -151.94(18)
C9 C10 C11 C12 -1.8(3)
B1 C10 C11 C12 -179.48(18)
C9 C10 C11 C14 178.70(17)
B1 C10 C11 C14 1.0(3)
C10 C11 C12 C13 2.1(3)
C14 C11 C12 C13 -178.35(18)
C11 C12 C13 C8 -0.2(3)
C9 C8 C13 C12 -1.9(3)
C5 C8 C13 C12 176.47(18)
C12 C11 C14 C15 -114.2(2)
C10 C11 C14 C15 65.3(3)
C12 C11 C14 C19 62.5(3)
C10 C11 C14 C19 -118.0(2)
C19 C14 C15 C16 -1.1(3)
C11 C14 C15 C16 175.73(18)
C14 C15 C16 C17 1.1(3)
C15 C16 C17 C18 0.2(3)
C15 C16 C17 C20 -176.90(19)
C16 C17 C18 C19 -1.4(3)
C20 C17 C18 C19 175.7(2)
C17 C18 C19 C14 1.4(3)
C15 C14 C19 C18 -0.2(3)
C11 C14 C19 C18 -177.05(19)
C16 C17 C20 C21 -137.3(2)
C18 C17 C20 C21 45.7(3)
C16 C17 C20 C25 43.4(3)
C18 C17 C20 C25 -133.6(2)
C25 C20 C21 C22 1.6(4)
C17 C20 C21 C22 -177.7(2)
C20 C21 C22 C23 -0.5(4)
C21 C22 C23 C24 -0.9(4)
C21 C22 C23 O2 178.7(2)
C22 C23 C24 C25 1.1(4)
O2 C23 C24 C25 -178.5(2)
C23 C24 C25 C20 0.1(4)
C21 C20 C25 C24 -1.4(4)
C17 C20 C25 C24 177.9(2)
C35 C28 C29 C30 0.3(3)
C27 C28 C29 C30 -177.39(19)
C35 C28 C29 B1 -176.99(18)
C27 C28 C29 B1 5.4(3)
C38 B1 C29 C30 57.4(3)
C10 B1 C29 C30 -119.1(2)
C38 B1 C29 C28 -125.5(2)
C10 B1 C29 C28 58.1(2)
C28 C29 C30 C32 -2.0(3)
B1 C29 C30 C32 175.24(18)
C28 C29 C30 C31 179.1(2)
B1 C29 C30 C31 -3.6(3)
C29 C30 C32 C33 2.2(3)
C31 C30 C32 C33 -178.9(2)
C30 C32 C33 C35 -0.5(3)
C30 C32 C33 C34 178.7(2)
C32 C33 C35 C28 -1.4(3)
C34 C33 C35 C28 179.5(2)
C29 C28 C35 C33 1.5(3)
C27 C28 C35 C33 179.2(2)
C44 C37 C38 C39 -0.3(3)
C36 C37 C38 C39 -177.9(2)
C44 C37 C38 B1 176.7(2)
C36 C37 C38 B1 -0.9(3)
C29 B1 C38 C37 -123.3(2)
C10 B1 C38 C37 52.8(3)
C29 B1 C38 C39 53.6(3)
C10 B1 C38 C39 -130.3(2)
C37 C38 C39 C41 -0.4(3)
B1 C38 C39 C41 -177.5(2)
C37 C38 C39 C40 -178.2(2)
B1 C38 C39 C40 4.7(3)
C38 C39 C41 C42 1.1(5)
C40 C39 C41 C42 179.0(3)
C39 C41 C42 C44 -0.9(5)
C39 C41 C42 C43 178.0(3)
C41 C42 C44 C37 0.1(5)
C43 C42 C44 C37 -178.7(3)
C38 C37 C44 C42 0.5(4)
C36 C37 C44 C42 178.2(3)
C7 C2 O1 C1 -5.1(4)
C3 C2 O1 C1 176.6(2)
C22 C23 O2 C26 2.6(4)
C24 C23 O2 C26 -177.8(3)

loop_
_cod_related_entry_id
_cod_related_entry_database
_cod_related_entry_code
1 ChemSpider 30659471
